data_7055120
loop_
_publ_author_name
'Eyong, Kenneth O.'
'Chinthapally, Kiran'
'Senthilkumar, Soundararasu'
'Lamsh\"oft, Marc'
'Folefoc, Gabriel N.'
'Baskaran, Sundarababu'

_publ_section_title
;
 Conversion of lapachol to lomatiol: synthesis of novel naphthoquinone
 derivatives
;
_journal_issue 12
_journal_name_full 'New J. Chem.'
_journal_page_first 9611
_journal_paper_doi 10.1039/C5NJ01484K
_journal_volume 39
_journal_year 2015
_chemical_formula_sum 'C16 H15 Br O3'
_chemical_formula_weight 335.19
_chemical_name_systematic
;
 ?
;
_space_group_IT_number 14
_symmetry_cell_setting monoclinic
_symmetry_space_group_name_Hall '-P 2yn'
_symmetry_space_group_name_H-M 'P 1 21/n 1'
_atom_sites_solution_hydrogens geom
_atom_sites_solution_primary direct
_atom_sites_solution_secondary difmap
_audit_creation_method SHELXL-97
_audit_update_record
;
2013-11-09 deposited with the CCDC.
2015-09-23 downloaded from the CCDC.
;
_cell_angle_alpha 90.00
_cell_angle_beta 103.25(3)
_cell_angle_gamma 90.00
_cell_formula_units_Z 4
_cell_length_a 10.998(2)
_cell_length_b 6.1970(12)
_cell_length_c 21.583(4)
_cell_measurement_temperature 298(2)
_cell_volume 1431.8(5)
_computing_cell_refinement 'Bruker XSCANS'
_computing_data_collection 'Bruker XSCANS'
_computing_data_reduction 'Bruker SHELXTL'
_computing_molecular_graphics 'Bruker SHELXTL'
_computing_publication_material 'Bruker SHELXTL'
_computing_structure_refinement 'SHELXL-97 (Sheldrick, 1997)'
_computing_structure_solution 'SHELXS-97 (Sheldrick, 1990)'
_diffrn_ambient_temperature 298(2)
_diffrn_measured_fraction_theta_full 1.000
_diffrn_measured_fraction_theta_max 0.985
_diffrn_measurement_device_type 'Bruker P4'
_diffrn_measurement_method '\w scans'
_diffrn_radiation_monochromator graphite
_diffrn_radiation_source 'fine-focus sealed tube'
_diffrn_radiation_type MoK\a
_diffrn_radiation_wavelength 0.71073
_diffrn_reflns_av_R_equivalents 0.0239
_diffrn_reflns_av_sigmaI/netI 0.0330
_diffrn_reflns_limit_h_max 14
_diffrn_reflns_limit_h_min -14
_diffrn_reflns_limit_k_max 7
_diffrn_reflns_limit_k_min -7
_diffrn_reflns_limit_l_max 28
_diffrn_reflns_limit_l_min -23
_diffrn_reflns_number 10343
_diffrn_reflns_theta_full 25.00
_diffrn_reflns_theta_max 28.21
_diffrn_reflns_theta_min 1.93
_exptl_absorpt_coefficient_mu 2.875
_exptl_absorpt_correction_T_max 0.7620
_exptl_absorpt_correction_T_min 0.5334
_exptl_absorpt_correction_type none
_exptl_crystal_colour 'clear light colour'
_exptl_crystal_density_diffrn 1.555
_exptl_crystal_density_meas 0
_exptl_crystal_density_method 'not measured'
_exptl_crystal_description Rectangular
_exptl_crystal_F_000 680
_exptl_crystal_size_max 0.25
_exptl_crystal_size_mid 0.22
_exptl_crystal_size_min 0.10
_refine_diff_density_max 0.383
_refine_diff_density_min -0.404
_refine_diff_density_rms 0.054
_refine_ls_extinction_method none
_refine_ls_goodness_of_fit_ref 1.005
_refine_ls_hydrogen_treatment mixed
_refine_ls_matrix_type full
_refine_ls_number_parameters 191
_refine_ls_number_reflns 3478
_refine_ls_number_restraints 0
_refine_ls_restrained_S_all 1.005
_refine_ls_R_factor_all 0.0610
_refine_ls_R_factor_gt 0.0323
_refine_ls_shift/su_max 0.003
_refine_ls_shift/su_mean 0.001
_refine_ls_structure_factor_coef Fsqd
_refine_ls_weighting_details 'calc w=1/[\s^2^(Fo^2^)+(0.0306P)^2^+0.6267P] where P=(Fo^2^+2Fc^2^)/3'
_refine_ls_weighting_scheme calc
_refine_ls_wR_factor_gt 0.0686
_refine_ls_wR_factor_ref 0.0771
_reflns_number_gt 2363
_reflns_number_total 3478
_reflns_threshold_expression >2sigma(I)
_cod_data_source_file c5nj01484k2.cif
_cod_data_source_block new
_cod_depositor_comments
;
The following automatic conversions were performed:

'_symmetry_cell_setting' value 'Monoclinic' changed to 'monoclinic'
according to
/usr/data/users/saulius/crontab/automatic-downloads/rss-feeds/RSC/lib/dictionaries/cif_core.dic
dictionary named 'cif_core.dic' version 2.4.2 from 2011-04-26.

Automatic conversion script
Id: cif_fix_values 3271 2015-04-21 07:52:19Z andrius 

 Adding full bibliography for 7055120--7055123.cif.
;
_cod_original_sg_symbol_H-M P2(1)/n
_cod_database_code 7055120

loop_
_symmetry_equiv_pos_as_xyz
'x, y, z'
'-x+1/2, y+1/2, -z+1/2'
'-x, -y, -z'
'x-1/2, -y-1/2, z-1/2'

loop_
_atom_site_label
_atom_site_type_symbol
_atom_site_fract_x
_atom_site_fract_y
_atom_site_fract_z
_atom_site_U_iso_or_equiv
_atom_site_adp_type
_atom_site_occupancy
_atom_site_symmetry_multiplicity
_atom_site_calc_flag
_atom_site_refinement_flags
Br1 Br 0.47402(3) 0.20818(5) 0.189289(11) 0.05871(11) Uani 1 1 d .
C1 C 0.0753(2) 1.0440(4) -0.08025(11) 0.0436(6) Uani 1 1 d .
H1 H 0.0334 1.1676 -0.0723 0.052 Uiso 1 1 calc R
C2 C 0.0798(2) 0.9902(4) -0.14271(11) 0.0452(6) Uani 1 1 d .
H2 H 0.0405 1.0787 -0.1761 0.054 Uiso 1 1 calc R
C3 C 0.1412(2) 0.8089(4) -0.15531(10) 0.0407(5) Uani 1 1 d .
H3 H 0.1422 0.7760 -0.1972 0.049 Uiso 1 1 calc R
C4 C 0.20334(19) 0.6702(3) -0.10572(9) 0.0316(5) Uani 1 1 d .
C5 C 0.27017(19) 0.4775(3) -0.11627(9) 0.0325(5) Uani 1 1 d .
C6 C 0.3309(2) 0.3534(3) -0.06344(9) 0.0321(5) Uani 1 1 d .
C7 C 0.32783(19) 0.4103(3) 0.00009(9) 0.0317(5) Uani 1 1 d .
C8 C 0.3977(2) 0.2755(4) 0.05529(10) 0.0377(5) Uani 1 1 d .
H8A H 0.4811 0.2440 0.0499 0.045 Uiso 1 1 calc R
H8B H 0.3545 0.1399 0.0568 0.045 Uiso 1 1 calc R
C9 C 0.4059(2) 0.3994(4) 0.11681(9) 0.0368(5) Uani 1 1 d .
H9 H 0.4659 0.5168 0.1178 0.044 Uiso 1 1 calc R
C10 C 0.2816(2) 0.5018(4) 0.12158(9) 0.0368(5) Uani 1 1 d .
C11 C 0.26106(19) 0.5900(3) 0.00940(9) 0.0316(5) Uani 1 1 d .
C12 C 0.19802(19) 0.7262(3) -0.04225(10) 0.0311(4) Uani 1 1 d .
C13 C 0.1329(2) 0.9136(3) -0.03097(10) 0.0372(5) Uani 1 1 d .
H13 H 0.1292 0.9488 0.0104 0.045 Uiso 1 1 calc R
C14 C 0.2773(2) 0.4068(4) -0.17895(10) 0.0391(5) Uani 1 1 d .
C15 C 0.1742(2) 0.3405(4) 0.11446(12) 0.0544(7) Uani 1 1 d .
H15A H 0.1001 0.4142 0.1191 0.082 Uiso 1 1 calc R
H15B H 0.1956 0.2312 0.1466 0.082 Uiso 1 1 calc R
H15C H 0.1595 0.2746 0.0731 0.082 Uiso 1 1 calc R
C16 C 0.2932(3) 0.6417(4) 0.18081(11) 0.0552(7) Uani 1 1 d .
H16A H 0.3636 0.7363 0.1848 0.083 Uiso 1 1 calc R
H16B H 0.3047 0.5510 0.2178 0.083 Uiso 1 1 calc R
H16C H 0.2185 0.7257 0.1771 0.083 Uiso 1 1 calc R
O1 O 0.25091(14) 0.6568(2) 0.06849(6) 0.0386(4) Uani 1 1 d .
O2 O 0.33540(17) 0.2453(3) -0.18971(7) 0.0485(4) Uani 1 1 d .
O3 O 0.39561(16) 0.1743(3) -0.06995(8) 0.0433(4) Uani 1 1 d .
H1O H 0.385(3) 0.154(5) -0.1077(14) 0.076(10) Uiso 1 1 d .
H14C H 0.237(2) 0.492(4) -0.2138(12) 0.051(7) Uiso 1 1 d .

loop_
_atom_site_aniso_label
_atom_site_aniso_U_11
_atom_site_aniso_U_22
_atom_site_aniso_U_33
_atom_site_aniso_U_23
_atom_site_aniso_U_13
_atom_site_aniso_U_12
Br1 0.0803(2) 0.05763(17) 0.03104(13) 0.00852(11) -0.00207(11) 0.00394(14)
C1 0.0403(14) 0.0366(12) 0.0556(15) 0.0043(11) 0.0148(11) 0.0023(10)
C2 0.0469(15) 0.0450(14) 0.0431(13) 0.0140(11) 0.0087(11) 0.0010(11)
C3 0.0456(14) 0.0487(13) 0.0283(11) 0.0074(10) 0.0097(10) -0.0020(11)
C4 0.0303(11) 0.0383(12) 0.0261(10) 0.0003(8) 0.0066(8) -0.0078(9)
C5 0.0338(12) 0.0388(11) 0.0252(10) -0.0022(9) 0.0075(8) -0.0063(9)
C6 0.0344(12) 0.0340(11) 0.0291(10) -0.0026(9) 0.0098(9) -0.0046(9)
C7 0.0343(12) 0.0374(11) 0.0229(10) -0.0003(8) 0.0055(8) -0.0041(9)
C8 0.0407(13) 0.0427(12) 0.0290(11) 0.0015(9) 0.0062(9) 0.0010(10)
C9 0.0407(13) 0.0414(12) 0.0251(10) 0.0048(9) 0.0010(9) -0.0080(10)
C10 0.0475(14) 0.0406(12) 0.0236(10) -0.0014(9) 0.0107(9) -0.0082(10)
C11 0.0326(12) 0.0381(12) 0.0250(10) -0.0034(9) 0.0082(8) -0.0066(9)
C12 0.0304(11) 0.0342(11) 0.0292(10) 0.0001(9) 0.0075(8) -0.0060(9)
C13 0.0407(13) 0.0368(12) 0.0357(11) -0.0024(10) 0.0124(10) -0.0037(10)
C14 0.0436(14) 0.0480(14) 0.0257(11) -0.0022(10) 0.0076(10) -0.0060(11)
C15 0.0515(16) 0.0602(16) 0.0557(16) -0.0024(13) 0.0208(13) -0.0127(13)
C16 0.082(2) 0.0577(15) 0.0281(12) -0.0071(11) 0.0162(12) -0.0024(14)
O1 0.0509(10) 0.0426(9) 0.0233(7) -0.0023(6) 0.0108(7) 0.0026(7)
O2 0.0654(12) 0.0511(10) 0.0309(8) -0.0063(7) 0.0148(8) 0.0016(8)
O3 0.0564(11) 0.0438(10) 0.0311(9) -0.0027(7) 0.0128(8) 0.0094(8)

loop_
_atom_type_symbol
_atom_type_description
_atom_type_scat_dispersion_real
_atom_type_scat_dispersion_imag
_atom_type_scat_source
C C 0.0033 0.0016 'International Tables Vol C Tables 4.2.6.8 and 6.1.1.4'
H H 0.0000 0.0000 'International Tables Vol C Tables 4.2.6.8 and 6.1.1.4'
O O 0.0106 0.0060 'International Tables Vol C Tables 4.2.6.8 and 6.1.1.4'
Br Br -0.2901 2.4595 'International Tables Vol C Tables 4.2.6.8 and 6.1.1.4'

loop_
_geom_angle_atom_site_label_1
_geom_angle_atom_site_label_2
_geom_angle_atom_site_label_3
_geom_angle
C13 C1 C2 119.6(2)
C13 C1 H1 120.2
C2 C1 H1 120.2
C3 C2 C1 121.0(2)
C3 C2 H2 119.5
C1 C2 H2 119.5
C2 C3 C4 121.4(2)
C2 C3 H3 119.3
C4 C3 H3 119.3
C3 C4 C12 117.25(19)
C3 C4 C5 123.69(19)
C12 C4 C5 119.06(18)
C6 C5 C14 118.4(2)
C6 C5 C4 119.07(18)
C14 C5 C4 122.51(19)
O3 C6 C5 122.00(18)
O3 C6 C7 115.80(18)
C5 C6 C7 122.20(19)
C11 C7 C6 118.21(18)
C11 C7 C8 121.64(18)
C6 C7 C8 120.15(19)
C7 C8 C9 109.10(18)
C7 C8 H8A 109.9
C9 C8 H8A 109.9
C7 C8 H8B 109.9
C9 C8 H8B 109.9
H8A C8 H8B 108.3
C8 C9 C10 113.17(17)
C8 C9 Br1 109.04(15)
C10 C9 Br1 112.27(14)
C8 C9 H9 107.4
C10 C9 H9 107.4
Br1 C9 H9 107.4
O1 C10 C15 108.34(18)
O1 C10 C16 103.96(18)
C15 C10 C16 111.74(19)
O1 C10 C9 105.45(16)
C15 C10 C9 113.78(19)
C16 C10 C9 112.77(19)
O1 C11 C7 122.78(18)
O1 C11 C12 114.57(18)
C7 C11 C12 122.64(18)
C13 C12 C4 119.90(19)
C13 C12 C11 121.31(19)
C4 C12 C11 118.78(18)
C1 C13 C12 120.9(2)
C1 C13 H13 119.6
C12 C13 H13 119.6
O2 C14 C5 124.3(2)
O2 C14 H14C 118.2(15)
C5 C14 H14C 117.5(15)
C10 C15 H15A 109.5
C10 C15 H15B 109.5
H15A C15 H15B 109.5
C10 C15 H15C 109.5
H15A C15 H15C 109.5
H15B C15 H15C 109.5
C10 C16 H16A 109.5
C10 C16 H16B 109.5
H16A C16 H16B 109.5
C10 C16 H16C 109.5
H16A C16 H16C 109.5
H16B C16 H16C 109.5
C11 O1 C10 118.30(16)
C6 O3 H1O 106(2)

loop_
_geom_bond_atom_site_label_1
_geom_bond_atom_site_label_2
_geom_bond_distance
Br1 C9 1.968(2)
C1 C13 1.370(3)
C1 C2 1.401(3)
C1 H1 0.9300
C2 C3 1.370(3)
C2 H2 0.9300
C3 C4 1.420(3)
C3 H3 0.9300
C4 C12 1.427(3)
C4 C5 1.447(3)
C5 C6 1.410(3)
C5 C14 1.441(3)
C6 O3 1.344(3)
C6 C7 1.423(3)
C7 C11 1.374(3)
C7 C8 1.513(3)
C8 C9 1.518(3)
C8 H8A 0.9700
C8 H8B 0.9700
C9 C10 1.532(3)
C9 H9 0.9800
C10 O1 1.474(3)
C10 C15 1.528(3)
C10 C16 1.526(3)
C11 O1 1.369(2)
C11 C12 1.442(3)
C12 C13 1.414(3)
C13 H13 0.9300
C14 O2 1.238(3)
C14 H14C 0.94(2)
C15 H15A 0.9600
C15 H15B 0.9600
C15 H15C 0.9600
C16 H16A 0.9600
C16 H16B 0.9600
C16 H16C 0.9600
O3 H1O 0.81(3)

loop_
_geom_torsion_atom_site_label_1
_geom_torsion_atom_site_label_2
_geom_torsion_atom_site_label_3
_geom_torsion_atom_site_label_4
_geom_torsion
C13 C1 C2 C3 -0.1(4)
C1 C2 C3 C4 -0.5(4)
C2 C3 C4 C12 0.6(3)
C2 C3 C4 C5 -179.6(2)
C3 C4 C5 C6 178.7(2)
C12 C4 C5 C6 -1.6(3)
C3 C4 C5 C14 -1.3(3)
C12 C4 C5 C14 178.39(19)
C14 C5 C6 O3 0.8(3)
C4 C5 C6 O3 -179.24(19)
C14 C5 C6 C7 -179.5(2)
C4 C5 C6 C7 0.5(3)
O3 C6 C7 C11 -178.88(19)
C5 C6 C7 C11 1.4(3)
O3 C6 C7 C8 1.6(3)
C5 C6 C7 C8 -178.13(19)
C11 C7 C8 C9 -13.3(3)
C6 C7 C8 C9 166.16(18)
C7 C8 C9 C10 45.9(2)
C7 C8 C9 Br1 171.58(14)
C8 C9 C10 O1 -62.3(2)
Br1 C9 C10 O1 173.77(12)
C8 C9 C10 C15 56.3(2)
Br1 C9 C10 C15 -67.6(2)
C8 C9 C10 C16 -175.07(19)
Br1 C9 C10 C16 61.0(2)
C6 C7 C11 O1 179.12(18)
C8 C7 C11 O1 -1.4(3)
C6 C7 C11 C12 -2.2(3)
C8 C7 C11 C12 177.32(19)
C3 C4 C12 C13 -0.1(3)
C5 C4 C12 C13 -179.87(19)
C3 C4 C12 C11 -179.44(19)
C5 C4 C12 C11 0.8(3)
O1 C11 C12 C13 0.6(3)
C7 C11 C12 C13 -178.2(2)
O1 C11 C12 C4 179.90(17)
C7 C11 C12 C4 1.1(3)
C2 C1 C13 C12 0.6(3)
C4 C12 C13 C1 -0.5(3)
C11 C12 C13 C1 178.8(2)
C6 C5 C14 O2 -1.4(3)
C4 C5 C14 O2 178.6(2)
C7 C11 O1 C10 -17.5(3)
C12 C11 O1 C10 163.72(17)
C15 C10 O1 C11 -75.1(2)
C16 C10 O1 C11 165.88(19)
C9 C10 O1 C11 47.0(2)
